data_7026762
loop_
_publ_author_name
'N\'u\~nez, Cristina'
'Bastida, Rufina'
'Mac\'ias, Alejandro'
'Valencia, Laura'
'Neuman, Nicol\'as I'
'Rizzi, Alberto C.'
'Brondino, Carlos D.'
'Gonz\'alez, Pablo J'
'Capelo, Jos\'e Luis'
'Lodeiro, Carlos'

_publ_section_title
;
 Structural, MALDI-TOF-MS, magnetic and spectroscopic studies of new
 dinuclear copper(II), cobalt(II) and zinc(II) complexes containing a
 biomimicking \m-OH bridge.
;
_journal_issue 48
_journal_name_full 'Dalton transactions (Cambridge, England : 2003)'
_journal_page_first 11654
_journal_page_last 11663
_journal_paper_doi 10.1039/c0dt00692k
_journal_volume 39
_journal_year 2010
_chemical_formula_sum 'C22 H40 N9 O12.5 S2 Zn2'
_chemical_formula_weight 825.49
_chemical_name_systematic
;
?
;
_space_group_IT_number 62
_symmetry_cell_setting orthorhombic
_symmetry_space_group_name_Hall '-P 2ac 2n'
_symmetry_space_group_name_H-M 'P n m a'
_atom_sites_solution_hydrogens mixed
_atom_sites_solution_primary direct
_atom_sites_solution_secondary difmap
_audit_conform_dict_location ftp://ftp.iucr.org/pub/cif_core.dic
_audit_conform_dict_name cif_core.dic
_audit_conform_dict_version 2.3
_audit_creation_date 2010-09-02T14:21:12-00:00
_audit_creation_method 'WinGX routine CIF_UPDATE'
_cell_angle_alpha 90
_cell_angle_beta 90
_cell_angle_gamma 90
_cell_formula_units_Z 4
_cell_length_a 17.0556(10)
_cell_length_b 21.0516(8)
_cell_length_c 9.1488(5)
_cell_measurement_temperature 100(2)
_cell_volume 3284.9(3)
_computing_cell_refinement 'BRUKER APEX'
_computing_data_collection 'BRUKER APEX'
_computing_data_reduction 'BRUKER SHELXTL'
_computing_molecular_graphics 'ORTEP-3 for Windows (Farrugia, 1999)'
_computing_publication_material 'Wingx publication routines (Farrugia, 1999)'
_computing_structure_refinement 'SHELXL-97 (Sheldrick, 1997)'
_computing_structure_solution 'SIR-92 (Altornare, et al., 1993)'
_diffrn_ambient_temperature 100(2)
_diffrn_measured_fraction_theta_full 1
_diffrn_measured_fraction_theta_max 1
_diffrn_measurement_device_type 'Bruker X8 KappaAPEXII'
_diffrn_measurement_method 'omega and phi scans'
_diffrn_radiation_monochromator graphite
_diffrn_radiation_type MoK\a
_diffrn_radiation_wavelength 0.71073
_diffrn_reflns_av_R_equivalents 0.0994
_diffrn_reflns_av_unetI/netI 0.0762
_diffrn_reflns_limit_h_max 17
_diffrn_reflns_limit_h_min -13
_diffrn_reflns_limit_k_max 21
_diffrn_reflns_limit_k_min -21
_diffrn_reflns_limit_l_max 8
_diffrn_reflns_limit_l_min -9
_diffrn_reflns_number 11632
_diffrn_reflns_theta_full 21.03
_diffrn_reflns_theta_max 21.03
_diffrn_reflns_theta_min 1.93
_exptl_absorpt_coefficient_mu 1.662
_exptl_absorpt_correction_T_max 0.9518
_exptl_absorpt_correction_T_min 0.7654
_exptl_absorpt_correction_type empirical
_exptl_absorpt_process_details 'Sadabs (Sheldrick, 1996)'
_exptl_crystal_colour Colourless
_exptl_crystal_density_diffrn 1.669
_exptl_crystal_density_method 'not measured'
_exptl_crystal_description needle
_exptl_crystal_F_000 1708
_exptl_crystal_size_max 0.17
_exptl_crystal_size_mid 0.07
_exptl_crystal_size_min 0.03
_refine_diff_density_max 0.582
_refine_diff_density_min -0.365
_refine_diff_density_rms 0.081
_refine_ls_extinction_method none
_refine_ls_goodness_of_fit_ref 1.001
_refine_ls_hydrogen_treatment mixed
_refine_ls_matrix_type full
_refine_ls_number_parameters 240
_refine_ls_number_reflns 1833
_refine_ls_number_restraints 0
_refine_ls_restrained_S_all 1.001
_refine_ls_R_factor_all 0.1106
_refine_ls_R_factor_gt 0.0524
_refine_ls_shift/su_max 0
_refine_ls_shift/su_mean 0
_refine_ls_structure_factor_coef Fsqd
_refine_ls_weighting_details 'calc w=1/[\s^2^(Fo^2^)+(0.0923P)^2^+0.0000P] where P=(Fo^2^+2Fc^2^)/3'
_refine_ls_weighting_scheme calc
_refine_ls_wR_factor_gt 0.1289
_refine_ls_wR_factor_ref 0.1608
_reflns_number_gt 1056
_reflns_number_total 1833
_reflns_threshold_expression >2sigma(I)
_cod_data_source_file c0dt00692k.txt
_cod_data_source_block ba18cn1n
_cod_depositor_comments
;
The following automatic conversions were performed:

'_symmetry_cell_setting' value 'Orthorhombic' changed to
'orthorhombic' according to
/home/saulius/struct/CIF-dictionaries/cif_core.dic dictionary named
'cif_core.dic' version 2.4.2 from 2011-04-26.

Automatic conversion script
Id: cif_fix_values 1891 2012-01-12 08:04:46Z andrius 
;
_cod_original_sg_symbol_H-M Pnma
_cod_original_formula_sum 'C22 H40 N9 O12.50 S2 Zn2'
_cod_database_code 7026762

loop_
_symmetry_equiv_pos_as_xyz
'x, y, z'
'-x+1/2, -y, z+1/2'
'x+1/2, -y+1/2, -z+1/2'
'-x, y+1/2, -z'
'-x, -y, -z'
'x-1/2, y, -z-1/2'
'-x-1/2, y-1/2, z-1/2'
'x, -y-1/2, z'

loop_
_atom_site_label
_atom_site_type_symbol
_atom_site_fract_x
_atom_site_fract_y
_atom_site_fract_z
_atom_site_U_iso_or_equiv
_atom_site_adp_type
_atom_site_occupancy
_atom_site_symmetry_multiplicity
_atom_site_calc_flag
_atom_site_refinement_flags
Zn Zn 0.13149(7) 0.16454(4) 0.10974(12) 0.0535(5) Uani 1 1 d .
S1 S 0.2230(3) 0.25 -0.3749(5) 0.0788(14) Uani 1 2 d S
S2 S -0.0746(3) 0.25 0.4595(4) 0.0734(14) Uani 1 2 d S
N1 N 0.0487(5) 0.1058(3) 0.0065(10) 0.047(2) Uani 1 1 d .
N2 N 0.1765(5) 0.1559(3) -0.1161(9) 0.055(2) Uani 1 1 d .
N3 N 0.0345(5) 0.1634(3) 0.2644(9) 0.056(2) Uani 1 1 d .
O1 O 0.1717(6) 0.25 0.1552(11) 0.058(3) Uani 1 2 d S
O1W O 0.2078(4) 0.1054(3) 0.2215(8) 0.075(2) Uani 1 1 d .
C1 C -0.0188(8) 0.0955(4) 0.0731(13) 0.057(3) Uani 1 1 d .
C2 C -0.0804(7) 0.0661(4) 0.0026(13) 0.057(3) Uani 1 1 d .
H2 H -0.1283 0.0583 0.0525 0.069 Uiso 1 1 calc R
C3 C -0.0715(6) 0.0485(4) -0.1400(14) 0.058(3) Uani 1 1 d .
H3 H -0.1135 0.0288 -0.1908 0.07 Uiso 1 1 calc R
C4 C -0.0003(7) 0.0596(4) -0.2112(11) 0.052(3) Uani 1 1 d .
H4 H 0.0072 0.047 -0.3099 0.062 Uiso 1 1 calc R
C5 C 0.0591(6) 0.0893(3) -0.1341(13) 0.047(3) Uani 1 1 d .
C6 C 0.1396(6) 0.1019(4) -0.1920(11) 0.051(3) Uani 1 1 d .
H6A H 0.1724 0.0635 -0.1791 0.061 Uiso 1 1 calc R
H6B H 0.1364 0.1112 -0.2979 0.061 Uiso 1 1 calc R
C7 C 0.2579(6) 0.1645(4) -0.1499(14) 0.077(4) Uani 1 1 d .
H7A H 0.2859 0.1244 -0.1272 0.092 Uiso 1 1 calc R
H7B H 0.2792 0.1978 -0.0846 0.092 Uiso 1 1 calc R
C8 C 0.2761(7) 0.1825(4) -0.3047(16) 0.088(4) Uani 1 1 d .
H8A H 0.265 0.1455 -0.3681 0.106 Uiso 1 1 calc R
H8B H 0.3329 0.1916 -0.312 0.106 Uiso 1 1 calc R
C9 C -0.0171(8) 0.1823(4) 0.5190(12) 0.083(4) Uani 1 1 d .
H9A H 0.002 0.1904 0.6195 0.1 Uiso 1 1 calc R
H9B H -0.0515 0.1445 0.5224 0.1 Uiso 1 1 calc R
C10 C 0.0537(7) 0.1677(4) 0.4201(12) 0.075(3) Uani 1 1 d .
H10A H 0.0936 0.2013 0.4338 0.09 Uiso 1 1 calc R
H10B H 0.0773 0.127 0.4516 0.09 Uiso 1 1 calc R
C11 C -0.0224(6) 0.1124(4) 0.2321(11) 0.064(3) Uani 1 1 d .
H11A H -0.0759 0.1268 0.2573 0.077 Uiso 1 1 calc R
H11B H -0.0101 0.0745 0.2919 0.077 Uiso 1 1 calc R
N1N N -0.0181(9) 0.25 -0.0519(16) 0.050(3) Uani 1 2 d S
O1N O 0.0526(7) 0.25 -0.0434(11) 0.061(3) Uani 1 2 d S
O2N O -0.0600(7) 0.25 0.0654(13) 0.076(3) Uani 1 2 d S
O3N O -0.0513(8) 0.25 -0.1663(14) 0.111(5) Uani 1 2 d S
N2N N 0.3230(7) 0.4981(4) 0.0159(10) 0.061(3) Uani 1 1 d .
O4N O 0.2575(7) 0.5155(5) 0.0099(14) 0.161(5) Uani 1 1 d .
O5N O 0.3771(6) 0.5223(5) -0.0463(11) 0.140(5) Uani 1 1 d .
O6N O 0.3359(5) 0.4538(4) 0.0967(10) 0.103(3) Uani 1 1 d .
O2W O -0.1983(17) 0.2906(11) 0.183(3) 0.083(10) Uani 0.25 1 d P
H2N H 0.156(6) 0.197(5) -0.152(11) 0.1 Uiso 1 1 d .
H3N H 0.012(6) 0.196(4) 0.183(11) 0.1 Uiso 1 1 d .
H1O H 0.212(10) 0.25 0.22(2) 0.125 Uiso 1 2 d S

loop_
_atom_site_aniso_label
_atom_site_aniso_U_11
_atom_site_aniso_U_22
_atom_site_aniso_U_33
_atom_site_aniso_U_23
_atom_site_aniso_U_13
_atom_site_aniso_U_12
Zn 0.0565(8) 0.0330(6) 0.0710(9) -0.0045(6) -0.0088(7) 0.0012(6)
S1 0.062(3) 0.060(2) 0.114(4) 0 0.020(3) 0
S2 0.105(4) 0.054(2) 0.062(3) 0 0.025(3) 0
N1 0.054(6) 0.030(4) 0.057(7) 0.001(4) 0.001(5) 0.009(4)
N2 0.049(6) 0.040(4) 0.076(6) -0.006(4) 0.008(5) -0.005(4)
N3 0.081(7) 0.035(4) 0.051(6) 0.001(4) 0.000(5) -0.001(5)
O1 0.058(7) 0.034(5) 0.080(8) 0 -0.022(5) 0
O1W 0.086(6) 0.049(4) 0.090(6) -0.001(4) -0.016(4) 0.019(4)
C1 0.067(9) 0.026(5) 0.078(10) 0.010(6) 0.001(8) 0.006(6)
C2 0.063(9) 0.038(6) 0.071(9) 0.008(6) 0.004(7) 0.007(6)
C3 0.050(8) 0.021(5) 0.103(11) 0.017(6) -0.019(7) -0.005(5)
C4 0.082(9) 0.022(5) 0.052(7) 0.004(5) -0.021(7) 0.003(6)
C5 0.061(8) 0.014(4) 0.065(8) 0.010(5) -0.013(7) 0.003(5)
C6 0.057(8) 0.027(5) 0.069(7) -0.002(5) 0.002(6) -0.006(5)
C7 0.048(8) 0.044(6) 0.138(12) -0.012(7) -0.002(7) 0.001(6)
C8 0.061(9) 0.050(7) 0.153(13) 0.001(7) 0.030(9) 0.011(6)
C9 0.133(12) 0.060(7) 0.057(8) 0.013(6) 0.013(8) 0.006(7)
C10 0.105(10) 0.055(6) 0.065(9) 0.007(6) -0.003(7) 0.020(7)
C11 0.079(9) 0.033(6) 0.081(9) -0.005(5) 0.025(7) -0.001(6)
N1N 0.058(11) 0.027(6) 0.064(11) 0 -0.016(9) 0
O1N 0.051(8) 0.042(5) 0.091(8) 0 -0.009(7) 0
O2N 0.079(9) 0.052(6) 0.096(9) 0 0.019(8) 0
O3N 0.087(10) 0.184(12) 0.061(8) 0 -0.031(8) 0
N2N 0.079(8) 0.032(5) 0.070(7) -0.007(5) -0.003(6) -0.006(6)
O4N 0.100(8) 0.170(10) 0.212(13) 0.030(9) -0.030(8) 0.067(8)
O5N 0.162(10) 0.125(8) 0.131(9) -0.050(6) 0.077(8) -0.080(8)
O6N 0.105(7) 0.077(6) 0.126(8) 0.009(5) -0.027(6) 0.006(5)
O2W 0.07(2) 0.060(15) 0.12(3) -0.021(16) 0.05(2) -0.009(15)

loop_
_atom_type_symbol
_atom_type_description
_atom_type_scat_dispersion_real
_atom_type_scat_dispersion_imag
_atom_type_scat_source
C C 0.0033 0.0016 'International Tables Vol C Tables 4.2.6.8 and 6.1.1.4'
H H 0 0 'International Tables Vol C Tables 4.2.6.8 and 6.1.1.4'
N N 0.0061 0.0033 'International Tables Vol C Tables 4.2.6.8 and 6.1.1.4'
O O 0.0106 0.006 'International Tables Vol C Tables 4.2.6.8 and 6.1.1.4'
S S 0.1246 0.1234 'International Tables Vol C Tables 4.2.6.8 and 6.1.1.4'
Zn Zn 0.2839 1.4301 'International Tables Vol C Tables 4.2.6.8 and 6.1.1.4'

loop_
_geom_angle_atom_site_label_1
_geom_angle_atom_site_label_2
_geom_angle_atom_site_label_3
_geom_angle
_geom_angle_site_symmetry_1
_geom_angle_site_symmetry_3
O1 Zn O1W 103.0(3) . .
O1 Zn N1 150.1(3) . .
O1W Zn N1 106.9(3) . .
O1 Zn N3 97.9(4) . .
O1W Zn N3 98.6(3) . .
N1 Zn N3 77.0(3) . .
O1 Zn N2 98.7(4) . .
O1W Zn N2 101.2(3) . .
N1 Zn N2 76.4(3) . .
N3 Zn N2 150.5(3) . .
O1 Zn O1N 70.6(3) . .
O1W Zn O1N 171.5(3) . .
N1 Zn O1N 79.7(2) . .
N3 Zn O1N 88.0(3) . .
N2 Zn O1N 74.8(3) . .
C8 S1 C8 104.0(8) . 8_565
C9 S2 C9 103.6(8) 8_565 .
C1 N1 C5 120.9(9) . .
C1 N1 Zn 118.4(8) . .
C5 N1 Zn 119.6(7) . .
C7 N2 C6 114.1(8) . .
C7 N2 Zn 121.8(7) . .
C6 N2 Zn 110.9(6) . .
C10 N3 C11 112.8(8) . .
C10 N3 Zn 117.5(7) . .
C11 N3 Zn 112.1(6) . .
Zn O1 Zn 131.9(5) . 8_565
N1 C1 C2 121.5(11) . .
N1 C1 C11 116.4(11) . .
C2 C1 C11 121.9(12) . .
C3 C2 C1 118.9(11) . .
C2 C3 C4 119.8(10) . .
C5 C4 C3 118.3(10) . .
N1 C5 C4 120.6(10) . .
N1 C5 C6 114.5(9) . .
C4 C5 C6 124.9(11) . .
N2 C6 C5 111.2(8) . .
N2 C7 C8 115.8(10) . .
C7 C8 S1 115.7(8) . .
C10 C9 S2 113.9(7) . .
N3 C10 C9 114.1(10) . .
N3 C11 C1 109.9(8) . .
O3N N1N O1N 122.1(16) . .
O3N N1N O2N 117.9(15) . .
O1N N1N O2N 119.9(14) . .
N1N O1N Zn 122.8(6) . .
O4N N2N O5N 125.1(12) . .
O4N N2N O6N 116.2(12) . .
O5N N2N O6N 118.6(12) . .

loop_
_geom_bond_atom_site_label_1
_geom_bond_atom_site_label_2
_geom_bond_distance
_geom_bond_site_symmetry_2
Zn O1 1.970(4) .
Zn O1W 2.070(6) .
Zn N1 2.101(8) .
Zn N3 2.177(8) .
Zn N2 2.211(8) .
Zn O1N 2.647(8) .
S1 C8 1.803(11) .
S1 C8 1.803(11) 8_565
S2 C9 1.812(11) 8_565
S2 C9 1.812(11) .
N1 C1 1.321(12) .
N1 C5 1.344(11) .
N2 C7 1.435(12) .
N2 C6 1.474(10) .
N3 C10 1.464(12) .
N3 C11 1.476(11) .
O1 Zn 1.970(4) 8_565
C1 C2 1.379(13) .
C1 C11 1.499(13) .
C2 C3 1.365(13) .
C3 C4 1.397(13) .
C4 C5 1.384(12) .
C5 C6 1.495(12) .
C7 C8 1.499(15) .
C9 C10 1.540(14) .
N1N O3N 1.190(14) .
N1N O1N 1.208(14) .
N1N O2N 1.289(14) .
N2N O4N 1.178(11) .
N2N O5N 1.197(11) .
N2N O6N 1.210(10) .
O2W O2W 1.71(5) 8_565

loop_
_geom_hbond_atom_site_label_D
_geom_hbond_atom_site_label_H
_geom_hbond_atom_site_label_A
_geom_hbond_distance_DH
_geom_hbond_distance_HA
_geom_hbond_distance_DA
_geom_hbond_angle_DHA
_geom_hbond_site_symmetry_A
N2 H2N O1N 1.00(9) 2.31(10) 2.971(12) 123(7) .
N3 H3N O2N 1.09(10) 1.99(10) 3.039(12) 162(8) .
N3 H3N O1N 1.09(10) 2.46(10) 3.369(11) 141(7) .
O1 H1O O2W 0.88(17) 1.99(15) 2.80(3) 153(6) 6_656
O1 H1O O2W 0.88(17) 1.99(15) 2.80(3) 153(6) 3
